data_7033759
loop_
_publ_author_name
'Kar, Gopa'
'Priv\'er, Steven H'
'Jones, Lathe A.'
'Guo, Si-Xuan'
'Torriero, Angel A. J.'
'Bond, Alan M.'
'Bennett, Martin A.'
'Bhargava, Suresh K.'

_publ_section_title
;
 Cyclopalladated complexes containing 2-C6R4PPh2 ligands (R = H, F):
 one-electron electrochemical reduction leading to metal-carbon \s-bond
 cleavage via palladium(i).
;
_journal_issue 7
_journal_name_full 'Dalton transactions (Cambridge, England : 2003)'
_journal_page_first 3367
_journal_page_last 3377
_journal_paper_doi 10.1039/c4dt03268c
_journal_volume 44
_journal_year 2015
_chemical_formula_moiety 'C36 H22 Br2 F8 P2 Pd'
_chemical_formula_sum 'C36 H22 Br2 F8 P2 Pd'
_chemical_formula_weight 934.69
_chemical_name_systematic
;
 ?
;
_space_group_crystal_system orthorhombic
_space_group_IT_number 60
_space_group_name_Hall '-P 2n 2ab'
_space_group_name_H-M_alt 'P b c n'
_symmetry_space_group_name_Hall '-P 2n 2ab'
_symmetry_space_group_name_H-M 'P b c n'
_atom_sites_solution_hydrogens geom
_audit_creation_method SHELXL-2013
_audit_update_record
;
2014-09-16 deposited with the CCDC.
2015-01-06 downloaded from the CCDC.
;
_cell_angle_alpha 90
_cell_angle_beta 90
_cell_angle_gamma 90
_cell_formula_units_Z 4
_cell_length_a 15.797(3)
_cell_length_b 12.955(3)
_cell_length_c 16.382(3)
_cell_measurement_reflns_used 4984
_cell_measurement_temperature 200(2)
_cell_measurement_theta_max 27.37
_cell_measurement_theta_min 2.38
_cell_volume 3352.6(12)
_computing_cell_refinement 'Bruker SAINT'
_computing_data_collection 'Bruker APEX2'
_computing_data_reduction 'Bruker SAINT'
_computing_molecular_graphics 'SHELXL-2013 (Sheldrick, 2013)'
_computing_publication_material 'SHELXL-2013 (Sheldrick, 2013)'
_computing_structure_refinement 'SHELXL-2013 (Sheldrick, 2013)'
_computing_structure_solution 'SHELXL-2013 (Sheldrick, 2013)'
_diffrn_ambient_temperature 200(2)
_diffrn_measured_fraction_theta_full 1.000
_diffrn_measured_fraction_theta_max 1.000
_diffrn_measurement_device_type 'Bruker APEX-II CCD'
_diffrn_measurement_method 'phi and omega scans'
_diffrn_radiation_monochromator graphite
_diffrn_radiation_source 'sealed tube'
_diffrn_radiation_type MoK\a
_diffrn_radiation_wavelength 0.71073
_diffrn_reflns_av_R_equivalents 0.0466
_diffrn_reflns_av_unetI/netI 0.0348
_diffrn_reflns_Laue_measured_fraction_full 1.000
_diffrn_reflns_Laue_measured_fraction_max 1.000
_diffrn_reflns_limit_h_max 20
_diffrn_reflns_limit_h_min -14
_diffrn_reflns_limit_k_max 16
_diffrn_reflns_limit_k_min -16
_diffrn_reflns_limit_l_max 15
_diffrn_reflns_limit_l_min -21
_diffrn_reflns_number 26038
_diffrn_reflns_point_group_measured_fraction_full 1.000
_diffrn_reflns_point_group_measured_fraction_max 1.000
_diffrn_reflns_theta_full 25.242
_diffrn_reflns_theta_max 27.499
_diffrn_reflns_theta_min 2.033
_exptl_absorpt_coefficient_mu 3.104
_exptl_absorpt_correction_T_max 0.914
_exptl_absorpt_correction_T_min 0.786
_exptl_absorpt_correction_type multi-scan
_exptl_absorpt_process_details SADABS
_exptl_crystal_colour yellow
_exptl_crystal_density_diffrn 1.852
_exptl_crystal_description plate
_exptl_crystal_F_000 1824
_exptl_crystal_recrystallization_method 'Re-crystallisation from solvent: dichloromethane/hexane'
_exptl_crystal_size_max 0.062
_exptl_crystal_size_mid 0.049
_exptl_crystal_size_min 0.029
_refine_diff_density_max 0.642
_refine_diff_density_min -0.472
_refine_diff_density_rms 0.081
_refine_ls_extinction_method none
_refine_ls_goodness_of_fit_ref 1.037
_refine_ls_hydrogen_treatment constr
_refine_ls_matrix_type full
_refine_ls_number_parameters 222
_refine_ls_number_reflns 3855
_refine_ls_number_restraints 0
_refine_ls_restrained_S_all 1.037
_refine_ls_R_factor_all 0.0583
_refine_ls_R_factor_gt 0.0314
_refine_ls_shift/su_max 0.001
_refine_ls_shift/su_mean 0.000
_refine_ls_structure_factor_coef Fsqd
_refine_ls_weighting_details 'w=1/[\s^2^(Fo^2^)+(0.0319P)^2^+1.3231P] where P=(Fo^2^+2Fc^2^)/3'
_refine_ls_weighting_scheme calc
_refine_ls_wR_factor_gt 0.0683
_refine_ls_wR_factor_ref 0.0738
_reflns_Friedel_coverage 0.000
_reflns_number_gt 2719
_reflns_number_total 3855
_reflns_threshold_expression 'I > 2\s(I)'
_cod_data_source_file c4dt03268c2.cif
_cod_data_source_block shelx
_cod_depositor_comments 'Adding full bibliography for 7033756--7033759.cif.'
_cod_original_cell_volume 3352.8(11)
_cod_database_code 7033759
_shelx_space_group_comment
;
The symmetry employed for this shelxl refinement is uniquely defined
by the following loop, which should always be used as a source of
symmetry information in preference to the above space-group names.
They are only intended as comments.
;
_shelx_estimated_absorpt_t_min 0.831
_shelx_estimated_absorpt_t_max 0.915
_shelxl_version_number 2013-4

loop_
_space_group_symop_operation_xyz
'x, y, z'
'-x+1/2, -y+1/2, z+1/2'
'-x, y, -z+1/2'
'x+1/2, -y+1/2, -z'
'-x, -y, -z'
'x-1/2, y-1/2, -z-1/2'
'x, -y, z-1/2'
'-x-1/2, y-1/2, z'

loop_
_atom_site_label
_atom_site_type_symbol
_atom_site_fract_x
_atom_site_fract_y
_atom_site_fract_z
_atom_site_U_iso_or_equiv
_atom_site_adp_type
_atom_site_occupancy
_atom_site_site_symmetry_order
_atom_site_calc_flag
_atom_site_refinement_flags_posn
_atom_site_refinement_flags_adp
_atom_site_refinement_flags_occupancy
Pd1 Pd 0.0000 0.75603(2) 0.2500 0.02251(9) Uani 1 2 d S T P
Br1 Br 0.07975(2) 0.75026(2) 0.37675(2) 0.03369(9) Uani 1 1 d . . .
P1 P 0.12016(5) 0.73698(5) 0.16947(4) 0.02383(16) Uani 1 1 d . . .
F1 F 0.20347(11) 0.90095(12) 0.26610(11) 0.0400(5) Uani 1 1 d . . .
F2 F 0.34760(13) 0.89655(14) 0.35132(12) 0.0523(5) Uani 1 1 d . . .
F3 F 0.44820(13) 0.72764(15) 0.34756(15) 0.0591(6) Uani 1 1 d . . .
F4 F 0.40363(11) 0.56404(13) 0.25717(14) 0.0556(6) Uani 1 1 d . . .
C1 C 0.22331(18) 0.73067(19) 0.22009(18) 0.0256(6) Uani 1 1 d . . .
C2 C 0.24999(19) 0.8146(2) 0.26540(17) 0.0285(7) Uani 1 1 d . . .
C3 C 0.3237(2) 0.8137(2) 0.30830(18) 0.0330(7) Uani 1 1 d . . .
C4 C 0.37519(19) 0.7283(2) 0.3059(2) 0.0350(7) Uani 1 1 d . . .
C5 C 0.35112(18) 0.6456(2) 0.2596(2) 0.0339(7) Uani 1 1 d . . .
C6 C 0.27618(18) 0.6450(2) 0.21804(19) 0.0304(7) Uani 1 1 d . . .
H6 H 0.2601 0.5858 0.1876 0.036 Uiso 1 1 calc R U .
C7 C 0.10949(18) 0.6088(2) 0.12640(17) 0.0246(6) Uani 1 1 d . . .
C8 C 0.09174(18) 0.5300(2) 0.18144(19) 0.0305(7) Uani 1 1 d . . .
H8 H 0.0895 0.5443 0.2383 0.037 Uiso 1 1 calc R U .
C9 C 0.07746(19) 0.4314(2) 0.1535(2) 0.0352(8) Uani 1 1 d . . .
H9 H 0.0651 0.3777 0.1912 0.042 Uiso 1 1 calc R U .
C10 C 0.08105(18) 0.4100(2) 0.0709(2) 0.0336(7) Uani 1 1 d . . .
H10 H 0.0718 0.3417 0.0519 0.040 Uiso 1 1 calc R U .
C11 C 0.09801(19) 0.4877(2) 0.0162(2) 0.0352(8) Uani 1 1 d . . .
H11 H 0.1005 0.4730 -0.0406 0.042 Uiso 1 1 calc R U .
C12 C 0.11145(18) 0.5876(2) 0.04374(19) 0.0295(7) Uani 1 1 d . . .
H12 H 0.1220 0.6415 0.0058 0.035 Uiso 1 1 calc R U .
C13 C 0.13891(17) 0.8298(2) 0.08907(17) 0.0264(6) Uani 1 1 d . . .
C14 C 0.0918(2) 0.9199(2) 0.0864(2) 0.0355(7) Uani 1 1 d . . .
H14 H 0.0486 0.9315 0.1257 0.043 Uiso 1 1 calc R U .
C15 C 0.1071(2) 0.9931(2) 0.0269(2) 0.0462(9) Uani 1 1 d . . .
H15 H 0.0754 1.0553 0.0260 0.055 Uiso 1 1 calc R U .
C16 C 0.1683(2) 0.9756(3) -0.0308(2) 0.0491(9) Uani 1 1 d . . .
H16 H 0.1776 1.0254 -0.0725 0.059 Uiso 1 1 calc R U .
C17 C 0.2162(2) 0.8873(3) -0.0294(2) 0.0421(8) Uani 1 1 d . . .
H17 H 0.2583 0.8760 -0.0699 0.051 Uiso 1 1 calc R U .
C18 C 0.20287(19) 0.8151(2) 0.03127(19) 0.0341(7) Uani 1 1 d . . .
H18 H 0.2374 0.7551 0.0337 0.041 Uiso 1 1 calc R U .

loop_
_atom_site_aniso_label
_atom_site_aniso_U_11
_atom_site_aniso_U_22
_atom_site_aniso_U_33
_atom_site_aniso_U_23
_atom_site_aniso_U_13
_atom_site_aniso_U_12
Pd1 0.02368(15) 0.02306(14) 0.02080(16) 0.000 -0.00049(12) 0.000
Br1 0.02994(17) 0.04693(18) 0.02421(17) 0.00602(14) -0.00342(12) 0.00019(14)
P1 0.0248(4) 0.0240(3) 0.0228(4) 0.0003(3) -0.0005(3) -0.0011(3)
F1 0.0495(11) 0.0251(8) 0.0455(12) -0.0051(7) -0.0028(9) 0.0011(8)
F2 0.0641(13) 0.0432(11) 0.0496(13) -0.0100(9) -0.0186(11) -0.0166(10)
F3 0.0441(12) 0.0587(13) 0.0747(16) 0.0064(11) -0.0302(12) -0.0131(10)
F4 0.0329(10) 0.0406(10) 0.0933(17) -0.0025(11) -0.0160(11) 0.0061(8)
C1 0.0287(15) 0.0258(14) 0.0222(15) 0.0025(11) 0.0014(12) -0.0045(11)
C2 0.0336(16) 0.0241(13) 0.0277(17) 0.0020(11) 0.0006(14) -0.0022(12)
C3 0.0415(19) 0.0305(15) 0.0270(17) 0.0004(12) -0.0067(15) -0.0155(14)
C4 0.0251(16) 0.0422(18) 0.0378(19) 0.0087(14) -0.0084(14) -0.0073(13)
C5 0.0271(16) 0.0298(14) 0.045(2) 0.0040(14) -0.0012(15) 0.0002(13)
C6 0.0256(16) 0.0278(15) 0.0378(19) -0.0022(12) -0.0008(14) -0.0025(12)
C7 0.0221(15) 0.0250(13) 0.0266(17) 0.0000(11) -0.0009(13) 0.0000(11)
C8 0.0355(18) 0.0309(15) 0.0250(17) 0.0000(12) -0.0051(14) -0.0024(13)
C9 0.0372(19) 0.0271(15) 0.041(2) 0.0078(13) -0.0096(16) -0.0022(13)
C10 0.0284(16) 0.0255(14) 0.047(2) -0.0069(13) -0.0032(15) 0.0007(12)
C11 0.0358(18) 0.0365(17) 0.033(2) -0.0095(13) 0.0050(15) -0.0026(14)
C12 0.0279(16) 0.0330(15) 0.0277(18) -0.0002(12) 0.0056(14) -0.0023(13)
C13 0.0260(15) 0.0287(14) 0.0246(16) -0.0008(12) -0.0042(13) -0.0043(12)
C14 0.0338(18) 0.0356(16) 0.037(2) 0.0046(14) 0.0010(16) -0.0004(14)
C15 0.045(2) 0.0342(17) 0.059(3) 0.0186(16) -0.0074(19) -0.0022(15)
C16 0.048(2) 0.054(2) 0.045(2) 0.0255(17) -0.0084(19) -0.0189(18)
C17 0.0368(19) 0.058(2) 0.0310(19) 0.0037(16) 0.0024(16) -0.0185(16)
C18 0.0292(17) 0.0388(17) 0.0341(19) 0.0028(14) 0.0029(15) -0.0049(13)

loop_
_atom_type_symbol
_atom_type_description
_atom_type_scat_dispersion_real
_atom_type_scat_dispersion_imag
_atom_type_scat_source
C C 0.0033 0.0016 'International Tables Vol C Tables 4.2.6.8 and 6.1.1.4'
H H 0.0000 0.0000 'International Tables Vol C Tables 4.2.6.8 and 6.1.1.4'
F F 0.0171 0.0103 'International Tables Vol C Tables 4.2.6.8 and 6.1.1.4'
P P 0.1023 0.0942 'International Tables Vol C Tables 4.2.6.8 and 6.1.1.4'
Br Br -0.2901 2.4595 'International Tables Vol C Tables 4.2.6.8 and 6.1.1.4'
Pd Pd -0.9988 1.0072 'International Tables Vol C Tables 4.2.6.8 and 6.1.1.4'

loop_
_geom_angle_atom_site_label_1
_geom_angle_atom_site_label_2
_geom_angle_atom_site_label_3
_geom_angle
_geom_angle_site_symmetry_1
_geom_angle_site_symmetry_3
P1 Pd1 P1 167.81(3) . 3
P1 Pd1 Br1 93.34(2) . .
P1 Pd1 Br1 86.28(2) 3 .
P1 Pd1 Br1 86.28(2) . 3
P1 Pd1 Br1 93.35(2) 3 3
Br1 Pd1 Br1 176.471(19) . 3
C13 P1 C7 109.93(13) . .
C13 P1 C1 102.36(12) . .
C7 P1 C1 102.61(12) . .
C13 P1 Pd1 118.47(10) . .
C7 P1 Pd1 104.02(9) . .
C1 P1 Pd1 118.33(10) . .
C2 C1 C6 117.3(3) . .
C2 C1 P1 118.7(2) . .
C6 C1 P1 124.0(2) . .
F1 C2 C3 118.2(2) . .
F1 C2 C1 119.6(3) . .
C3 C2 C1 122.1(3) . .
F2 C3 C2 120.5(3) . .
F2 C3 C4 119.6(3) . .
C2 C3 C4 119.9(3) . .
F3 C4 C5 121.1(3) . .
F3 C4 C3 120.0(3) . .
C5 C4 C3 118.9(3) . .
F4 C5 C4 117.5(3) . .
F4 C5 C6 121.0(3) . .
C4 C5 C6 121.5(3) . .
C5 C6 C1 120.3(3) . .
C5 C6 H6 119.9 . .
C1 C6 H6 119.9 . .
C12 C7 C8 119.6(3) . .
C12 C7 P1 124.1(2) . .
C8 C7 P1 116.0(2) . .
C9 C8 C7 120.0(3) . .
C9 C8 H8 120.0 . .
C7 C8 H8 120.0 . .
C8 C9 C10 120.3(3) . .
C8 C9 H9 119.9 . .
C10 C9 H9 119.9 . .
C11 C10 C9 120.0(3) . .
C11 C10 H10 120.0 . .
C9 C10 H10 120.0 . .
C10 C11 C12 120.1(3) . .
C10 C11 H11 120.0 . .
C12 C11 H11 120.0 . .
C7 C12 C11 120.1(3) . .
C7 C12 H12 120.0 . .
C11 C12 H12 120.0 . .
C14 C13 C18 118.8(3) . .
C14 C13 P1 119.7(2) . .
C18 C13 P1 121.5(2) . .
C15 C14 C13 120.4(3) . .
C15 C14 H14 119.8 . .
C13 C14 H14 119.8 . .
C16 C15 C14 119.8(3) . .
C16 C15 H15 120.1 . .
C14 C15 H15 120.1 . .
C17 C16 C15 121.0(3) . .
C17 C16 H16 119.5 . .
C15 C16 H16 119.5 . .
C16 C17 C18 119.5(3) . .
C16 C17 H17 120.3 . .
C18 C17 H17 120.3 . .
C17 C18 C13 120.4(3) . .
C17 C18 H18 119.8 . .
C13 C18 H18 119.8 . .

loop_
_geom_bond_atom_site_label_1
_geom_bond_atom_site_label_2
_geom_bond_distance
_geom_bond_site_symmetry_2
Pd1 P1 2.3248(8) .
Pd1 P1 2.3248(8) 3
Pd1 Br1 2.4300(5) .
Pd1 Br1 2.4300(5) 3
P1 C13 1.808(3) .
P1 C7 1.812(3) .
P1 C1 1.830(3) .
F1 C2 1.338(3) .
F2 C3 1.338(3) .
F3 C4 1.341(4) .
F4 C5 1.344(3) .
C1 C2 1.383(4) .
C1 C6 1.389(4) .
C2 C3 1.360(4) .
C3 C4 1.374(4) .
C4 C5 1.366(4) .
C5 C6 1.366(4) .
C6 H6 0.9500 .
C7 C12 1.382(4) .
C7 C8 1.390(4) .
C8 C9 1.376(4) .
C8 H8 0.9500 .
C9 C10 1.383(4) .
C9 H9 0.9500 .
C10 C11 1.374(4) .
C10 H10 0.9500 .
C11 C12 1.387(4) .
C11 H11 0.9500 .
C12 H12 0.9500 .
C13 C14 1.386(4) .
C13 C18 1.398(4) .
C14 C15 1.381(4) .
C14 H14 0.9500 .
C15 C16 1.371(5) .
C15 H15 0.9500 .
C16 C17 1.371(5) .
C16 H16 0.9500 .
C17 C18 1.382(4) .
C17 H17 0.9500 .
C18 H18 0.9500 .

loop_
_geom_torsion_atom_site_label_1
_geom_torsion_atom_site_label_2
_geom_torsion_atom_site_label_3
_geom_torsion_atom_site_label_4
_geom_torsion
C13 P1 C1 C2 70.6(2)
C7 P1 C1 C2 -175.4(2)
Pd1 P1 C1 C2 -61.6(2)
C13 P1 C1 C6 -111.4(3)
C7 P1 C1 C6 2.6(3)
Pd1 P1 C1 C6 116.3(2)
C6 C1 C2 F1 176.7(3)
P1 C1 C2 F1 -5.2(4)
C6 C1 C2 C3 -1.7(4)
P1 C1 C2 C3 176.4(2)
F1 C2 C3 F2 1.4(4)
C1 C2 C3 F2 179.8(3)
F1 C2 C3 C4 -176.9(3)
C1 C2 C3 C4 1.5(5)
F2 C3 C4 F3 1.1(5)
C2 C3 C4 F3 179.4(3)
F2 C3 C4 C5 -178.0(3)
C2 C3 C4 C5 0.3(5)
F3 C4 C5 F4 -0.4(5)
C3 C4 C5 F4 178.7(3)
F3 C4 C5 C6 178.9(3)
C3 C4 C5 C6 -2.0(5)
F4 C5 C6 C1 -178.9(3)
C4 C5 C6 C1 1.8(5)
C2 C1 C6 C5 0.0(4)
P1 C1 C6 C5 -178.0(2)
C13 P1 C7 C12 -2.9(3)
C1 P1 C7 C12 -111.2(3)
Pd1 P1 C7 C12 124.9(2)
C13 P1 C7 C8 -177.8(2)
C1 P1 C7 C8 73.9(2)
Pd1 P1 C7 C8 -49.9(2)
C12 C7 C8 C9 0.9(4)
P1 C7 C8 C9 176.0(2)
C7 C8 C9 C10 0.3(5)
C8 C9 C10 C11 -0.7(5)
C9 C10 C11 C12 -0.1(4)
C8 C7 C12 C11 -1.7(4)
P1 C7 C12 C11 -176.4(2)
C10 C11 C12 C7 1.3(5)
C7 P1 C13 C14 131.5(2)
C1 P1 C13 C14 -120.0(2)
Pd1 P1 C13 C14 12.2(3)
C7 P1 C13 C18 -51.5(3)
C1 P1 C13 C18 57.0(3)
Pd1 P1 C13 C18 -170.9(2)
C18 C13 C14 C15 0.9(5)
P1 C13 C14 C15 177.9(3)
C13 C14 C15 C16 1.2(5)
C14 C15 C16 C17 -1.6(5)
C15 C16 C17 C18 -0.2(5)
C16 C17 C18 C13 2.4(5)
C14 C13 C18 C17 -2.7(4)
P1 C13 C18 C17 -179.7(2)
